data_7221804
loop_
_publ_author_name
'Vander Hoogerstraete, Tom'
'Brooks, Neil R.'
'Onghena, Bieke'
'Van Meervelt, Luc'
'Binnemans, Koen'

_publ_section_title
;
 Crystal structures of hydrated rare-earth
 bis(trifluoromethylsulfonyl)imide salts
;
_journal_issue 37
_journal_name_full CrystEngComm
_journal_page_first 7142
_journal_paper_doi 10.1039/C5CE01270H
_journal_volume 17
_journal_year 2015
_chemical_absolute_configuration ad
_chemical_formula_moiety 'C6 H6 F18 Gd1 N3 O15 S6'
_chemical_formula_sum 'C6 H6 F18 Gd N3 O15 S6'
_chemical_formula_weight 1051.75
_chemical_name_systematic
;
Triaqua-tris(bis(trifluoromethylsulfonyl)imide-O,O')-gadolinium(iii) 
;
_chemical_properties_physical Hygroscopic
_space_group_crystal_system cubic
_space_group_IT_number 198
_space_group_name_Hall 'P 2ac 2ab 3'
_space_group_name_H-M_alt 'P 21 3'
_symmetry_space_group_name_Hall 'P 2ac 2ab 3'
_symmetry_space_group_name_H-M 'P 21 3'
_atom_sites_solution_hydrogens geom
_atom_sites_solution_primary direct
_atom_sites_solution_secondary difmap
_audit_creation_date 2015-06-19
_audit_creation_method
;
Olex2 1.2-alpha
(compiled 2015.06.08 svn.r3188 for OlexSys, GUI svn.r5047)
;
_audit_update_record
;
2015-06-26 deposited with the CCDC.
2015-08-13 downloaded from the CCDC.
;
_cell_angle_alpha 90.00
_cell_angle_beta 90.00
_cell_angle_gamma 90.00
_cell_formula_units_Z 8
_cell_length_a 18.3973(2)
_cell_length_b 18.3973(2)
_cell_length_c 18.3973(2)
_cell_measurement_reflns_used 24463
_cell_measurement_temperature 100(2)
_cell_measurement_theta_max 29.1040
_cell_measurement_theta_min 3.1330
_cell_volume 6226.76(12)
_computing_cell_refinement
;
CrysAlisPro, Agilent Technologies,
Version 1.171.36.28 (release 01-02-2013 CrysAlis171 .NET)
(compiled Feb  1 2013,16:14:44)
;
_computing_data_collection
;
CrysAlisPro, Agilent Technologies,
Version 1.171.36.28 (release 01-02-2013 CrysAlis171 .NET)
(compiled Feb  1 2013,16:14:44)
;
_computing_data_reduction
;
CrysAlisPro, Agilent Technologies,
Version 1.171.36.28 (release 01-02-2013 CrysAlis171 .NET)
(compiled Feb  1 2013,16:14:44)
;
_computing_molecular_graphics 'Olex2 (Dolomanov et al., 2009)'
_computing_publication_material 'Olex2 (Dolomanov et al., 2009)'
_computing_structure_refinement 'XL (Sheldrick, 2008)'
_computing_structure_solution 'ShelXS (Sheldrick, 2008)'
_diffrn_ambient_temperature 100(2)
_diffrn_detector_area_resol_mean 15.9631
_diffrn_measured_fraction_theta_full 0.997
_diffrn_measured_fraction_theta_max 0.951
_diffrn_measurement_details
;
  1 omega  -89.00  -63.00   1.0000   30.0000
omega____ theta____ kappa____ phi______ frames
    -      -16.9951  -38.0000   90.0000 26

  2 omega  -45.00   -9.00   1.0000   30.0000
omega____ theta____ kappa____ phi______ frames
    -      -16.9951  -57.0000  -90.0000 36

  3 omega  -47.00   52.00   1.0000   30.0000
omega____ theta____ kappa____ phi______ frames
    -      -16.9951   77.0000 -120.0000 99

  4 omega  -42.00    8.00   1.0000   30.0000
omega____ theta____ kappa____ phi______ frames
    -      -16.9951  -38.0000   90.0000 50

  5 omega  -41.00   25.00   1.0000   30.0000
omega____ theta____ kappa____ phi______ frames
    -       18.8701  -57.0000    0.0000 66
;
_diffrn_measurement_device_type 'SuperNova, Single source at offset, Eos'
_diffrn_measurement_method '\w scans'
_diffrn_orient_matrix_UB_11 -0.0365377000
_diffrn_orient_matrix_UB_12 0.0068689000
_diffrn_orient_matrix_UB_13 -0.0102006000
_diffrn_orient_matrix_UB_21 0.0042986000
_diffrn_orient_matrix_UB_22 0.0370792000
_diffrn_orient_matrix_UB_23 0.0096620000
_diffrn_orient_matrix_UB_31 0.0115897000
_diffrn_orient_matrix_UB_32 0.0079910000
_diffrn_orient_matrix_UB_33 -0.0358924000
_diffrn_radiation_monochromator mirror
_diffrn_radiation_type MoK\a
_diffrn_radiation_wavelength 0.71073
_diffrn_reflns_av_R_equivalents 0.0253
_diffrn_reflns_av_unetI/netI 0.0173
_diffrn_reflns_limit_h_max 23
_diffrn_reflns_limit_h_min -24
_diffrn_reflns_limit_k_max 20
_diffrn_reflns_limit_k_min -23
_diffrn_reflns_limit_l_max 25
_diffrn_reflns_limit_l_min -23
_diffrn_reflns_number 35933
_diffrn_reflns_theta_full 26.00
_diffrn_reflns_theta_max 29.13
_diffrn_reflns_theta_min 3.13
_diffrn_source 'SuperNova (Mo) X-ray Source'
_exptl_absorpt_coefficient_mu 2.703
_exptl_absorpt_correction_T_max 1.00000
_exptl_absorpt_correction_T_min 0.58907
_exptl_absorpt_correction_type multi-scan
_exptl_absorpt_process_details
;
CrysAlisPro, Agilent Technologies,
Version 1.171.36.28 (release 01-02-2013 CrysAlis171 .NET)
(compiled Feb  1 2013,16:14:44)
Empirical absorption correction using spherical harmonics,
 implemented in SCALE3 ABSPACK scaling algorithm.
;
_exptl_crystal_colour colourless
_exptl_crystal_colour_primary colourless
_exptl_crystal_density_diffrn 2.244
_exptl_crystal_density_method 'not measured'
_exptl_crystal_description block
_exptl_crystal_F_000 4040
_exptl_crystal_recrystallization_method 'Re-crystallisation from solvent: water'
_exptl_crystal_size_max 0.4
_exptl_crystal_size_mid 0.4
_exptl_crystal_size_min 0.25
_refine_diff_density_max 0.525
_refine_diff_density_min -0.352
_refine_diff_density_rms 0.062
_refine_ls_abs_structure_details 'Flack H D (1983), Acta Cryst. A39, 876-881'
_refine_ls_abs_structure_Flack -0.021(5)
_refine_ls_extinction_method none
_refine_ls_goodness_of_fit_ref 1.060
_refine_ls_hydrogen_treatment refall
_refine_ls_matrix_type full
_refine_ls_number_parameters 311
_refine_ls_number_reflns 5163
_refine_ls_number_restraints 6
_refine_ls_restrained_S_all 1.060
_refine_ls_R_factor_all 0.0202
_refine_ls_R_factor_gt 0.0184
_refine_ls_shift/su_max 0.002
_refine_ls_shift/su_mean 0.000
_refine_ls_structure_factor_coef Fsqd
_refine_ls_weighting_details 'calc w=1/[\s^2^(Fo^2^)+(0.0160P)^2^+5.7232P] where P=(Fo^2^+2Fc^2^)/3'
_refine_ls_weighting_scheme calc
_refine_ls_wR_factor_gt 0.0394
_refine_ls_wR_factor_ref 0.0403
_reflns_number_gt 5004
_reflns_number_total 5163
_reflns_threshold_expression >2sigma(I)
_cod_data_source_file c5ce01270h2.cif
_cod_data_source_block nrb167
_cod_depositor_comments 'Adding full bibliography for 7221799--7221808.cif.'
_cod_original_cell_volume 6226.75(12)
_cod_database_code 7221804
_chemical_oxdiff_formula 'Gd C6 F18 S6 O12 N3 O8 H16'
_reflns_odcompleteness_completeness 99.70
_reflns_odcompleteness_iscentric 1
_reflns_odcompleteness_theta 26.32
_olex2_refinement_description
;
1. Restrained distances
 O17-H17A = O17-H17B
 0.84 with sigma of 0.01
 H17A-H17B
 1.35 with sigma of 0.02
 O1-H1A = O1-H1B
 0.84 with sigma of 0.01
 H1A-H1B
 1.35 with sigma of 0.02
;
_olex2_date_sample_data_collection 2013-06-20
_olex2_submission_special_instructions 'No special instructions were received'

loop_
_space_group_symop_id
_space_group_symop_operation_xyz
1 'x, y, z'
2 'z, x, y'
3 'y, z, x'
4 '-y+1/2, -z, x+1/2'
5 'z+1/2, -x+1/2, -y'
6 '-y, z+1/2, -x+1/2'
7 '-z+1/2, -x, y+1/2'
8 '-z, x+1/2, -y+1/2'
9 'y+1/2, -z+1/2, -x'
10 '-x+1/2, -y, z+1/2'
11 'x+1/2, -y+1/2, -z'
12 '-x, y+1/2, -z+1/2'

loop_
_atom_site_label
_atom_site_type_symbol
_atom_site_fract_x
_atom_site_fract_y
_atom_site_fract_z
_atom_site_U_iso_or_equiv
_atom_site_adp_type
_atom_site_occupancy
_atom_site_calc_flag
_atom_site_site_symmetry_order
_atom_site_refinement_flags_posn
_atom_site_refinement_flags_adp
_atom_site_refinement_flags_occupancy
Gd1 Gd 0.765914(6) 0.734086(6) 0.265914(6) 0.01243(4) Uani 1 d 3 S T P
O1 O 0.77888(11) 0.78961(9) 0.15077(10) 0.0204(4) Uani 1 d 1 D . .
H1A H 0.773(2) 0.8348(7) 0.1445(19) 0.045(11) Uiso 1 d 1 D . .
H1B H 0.8055(17) 0.7767(17) 0.1164(14) 0.045(11) Uiso 1 d 1 D . .
C2 C 0.8332(2) 0.77584(17) 0.52383(17) 0.0382(7) Uani 1 d 1 . . .
F3 F 0.90431(13) 0.77345(14) 0.51766(12) 0.0611(7) Uani 1 d 1 . . .
F4 F 0.8101(2) 0.84094(11) 0.50764(12) 0.0844(10) Uani 1 d 1 . . .
F5 F 0.81442(13) 0.75982(13) 0.59174(9) 0.0526(6) Uani 1 d 1 . . .
S6 S 0.79445(4) 0.70967(4) 0.46177(3) 0.02260(13) Uani 1 d 1 . . .
O7 O 0.81158(9) 0.73811(10) 0.39040(9) 0.0195(4) Uani 1 d 1 . . .
O8 O 0.82723(16) 0.64333(11) 0.48194(13) 0.0459(6) Uani 1 d 1 . . .
N9 N 0.71330(15) 0.7134(3) 0.48144(16) 0.0784(15) Uani 1 d 1 . . .
S10 S 0.64920(4) 0.73080(4) 0.43009(3) 0.02507(14) Uani 1 d 1 . . .
O11 O 0.66584(10) 0.72143(10) 0.35450(10) 0.0228(4) Uani 1 d 1 . . .
O12 O 0.61161(17) 0.79469(15) 0.44997(15) 0.0568(8) Uani 1 d 1 . . .
C13 C 0.5864(2) 0.6562(2) 0.45092(19) 0.0431(9) Uani 1 d 1 . . .
F14 F 0.61559(18) 0.59379(13) 0.43358(18) 0.0879(10) Uani 1 d 1 . . .
F15 F 0.52710(12) 0.66564(16) 0.41185(12) 0.0641(7) Uani 1 d 1 . . .
F16 F 0.57012(13) 0.65685(15) 0.52044(12) 0.0645(7) Uani 1 d 1 . . .
Gd2 Gd 0.478508(6) 0.521492(6) 0.021492(6) 0.01379(4) Uani 1 d 3 S T P
O17 O 0.47166(11) 0.40039(9) -0.02116(10) 0.0217(4) Uani 1 d 1 D . .
H17A H 0.4866(16) 0.3819(15) -0.0597(10) 0.026(8) Uiso 1 d 1 D . .
H17B H 0.4523(19) 0.3682(14) 0.0041(15) 0.050(12) Uiso 1 d 1 D . .
C18 C 0.41575(15) 0.58109(15) 0.26224(16) 0.0256(6) Uani 1 d 1 . . .
F19 F 0.36685(8) 0.53305(10) 0.23893(9) 0.0299(4) Uani 1 d 1 . . .
F20 F 0.42191(10) 0.57515(11) 0.33310(9) 0.0369(4) Uani 1 d 1 . . .
F21 F 0.39339(10) 0.64689(10) 0.24545(11) 0.0404(5) Uani 1 d 1 . . .
S22 S 0.50332(3) 0.56237(3) 0.21841(3) 0.01784(12) Uani 1 d 1 . . .
O23 O 0.48932(10) 0.57430(9) 0.14191(9) 0.0190(4) Uani 1 d 1 . . .
O24 O 0.55384(10) 0.61029(10) 0.25254(10) 0.0241(4) Uani 1 d 1 . . .
N25 N 0.51940(11) 0.48176(11) 0.23929(11) 0.0207(4) Uani 1 d 1 . . .
S26 S 0.49204(3) 0.41416(3) 0.19547(3) 0.01694(12) Uani 1 d 1 . . .
O27 O 0.47849(11) 0.42800(9) 0.11954(9) 0.0199(4) Uani 1 d 1 . . .
O28 O 0.43898(10) 0.37260(10) 0.23371(11) 0.0254(4) Uani 1 d 1 . . .
C29 C 0.57381(15) 0.35708(15) 0.19684(15) 0.0233(5) Uani 1 d 1 . . .
F30 F 0.62801(9) 0.38913(11) 0.16273(10) 0.0351(4) Uani 1 d 1 . . .
F31 F 0.55790(11) 0.29538(10) 0.16410(12) 0.0431(5) Uani 1 d 1 . . .
F32 F 0.59361(9) 0.34316(9) 0.26410(10) 0.0313(4) Uani 1 d 1 . . .

loop_
_atom_site_aniso_label
_atom_site_aniso_U_11
_atom_site_aniso_U_22
_atom_site_aniso_U_33
_atom_site_aniso_U_23
_atom_site_aniso_U_13
_atom_site_aniso_U_12
Gd1 0.01243(4) 0.01243(4) 0.01243(4) 0.00085(4) -0.00085(4) 0.00085(4)
O1 0.0288(10) 0.0147(8) 0.0179(9) 0.0020(7) 0.0062(8) 0.0014(7)
C2 0.059(2) 0.0343(16) 0.0211(14) -0.0049(13) -0.0164(15) 0.0101(15)
F3 0.0608(14) 0.0809(16) 0.0415(11) 0.0093(12) -0.0252(11) -0.0338(13)
F4 0.184(3) 0.0301(11) 0.0391(13) -0.0134(9) -0.0360(16) 0.0367(15)
F5 0.0729(15) 0.0669(14) 0.0181(8) -0.0061(9) -0.0093(9) 0.0222(13)
S6 0.0252(3) 0.0270(3) 0.0156(3) 0.0023(2) -0.0023(2) 0.0035(3)
O7 0.0202(9) 0.0223(9) 0.0159(8) -0.0008(7) -0.0020(7) 0.0019(7)
O8 0.0800(18) 0.0245(11) 0.0333(12) 0.0097(10) -0.0120(13) 0.0071(11)
N9 0.0250(14) 0.193(5) 0.0174(13) 0.025(2) -0.0031(11) -0.004(2)
S10 0.0233(3) 0.0357(4) 0.0162(3) 0.0043(3) 0.0042(2) 0.0068(3)
O11 0.0191(9) 0.0306(10) 0.0186(9) 0.0043(8) 0.0046(7) 0.0052(8)
O12 0.078(2) 0.0435(15) 0.0485(15) -0.0052(12) 0.0283(14) 0.0169(14)
C13 0.044(2) 0.050(2) 0.0361(18) 0.0127(16) 0.0165(16) -0.0015(16)
F14 0.121(3) 0.0342(13) 0.109(2) 0.0218(14) 0.054(2) 0.0067(14)
F15 0.0349(11) 0.111(2) 0.0462(12) -0.0070(13) 0.0089(10) -0.0234(13)
F16 0.0577(14) 0.0986(19) 0.0370(11) 0.0260(13) 0.0209(11) -0.0094(13)
Gd2 0.01379(4) 0.01379(4) 0.01379(4) 0.00085(4) -0.00085(4) -0.00085(4)
O17 0.0306(10) 0.0167(8) 0.0177(8) -0.0010(7) 0.0025(8) -0.0042(8)
C18 0.0271(13) 0.0281(14) 0.0215(12) -0.0038(12) 0.0010(11) -0.0022(11)
F19 0.0210(7) 0.0392(10) 0.0296(8) -0.0056(8) 0.0027(7) -0.0045(7)
F20 0.0335(10) 0.0583(12) 0.0188(8) -0.0064(8) 0.0073(7) -0.0078(9)
F21 0.0418(10) 0.0293(9) 0.0501(12) -0.0015(8) 0.0137(9) 0.0108(8)
S22 0.0193(3) 0.0195(3) 0.0147(3) -0.0005(2) 0.0003(2) -0.0041(2)
O23 0.0248(9) 0.0156(8) 0.0165(8) -0.0011(7) -0.0004(7) -0.0015(7)
O24 0.0269(10) 0.0249(9) 0.0204(10) -0.0014(7) -0.0032(8) -0.0102(8)
N25 0.0232(10) 0.0194(10) 0.0195(9) 0.0008(9) -0.0033(9) -0.0047(9)
S26 0.0162(3) 0.0182(3) 0.0165(3) 0.0030(2) -0.0017(2) -0.0025(2)
O27 0.0249(9) 0.0184(8) 0.0163(8) -0.0002(7) -0.0055(7) -0.0017(8)
O28 0.0223(9) 0.0282(10) 0.0257(10) 0.0074(9) 0.0007(8) -0.0073(8)
C29 0.0247(13) 0.0241(13) 0.0213(13) 0.0029(11) 0.0008(11) 0.0028(11)
F30 0.0223(8) 0.0487(11) 0.0343(9) 0.0152(8) 0.0069(7) 0.0071(8)
F31 0.0433(11) 0.0290(9) 0.0571(13) -0.0131(9) -0.0122(10) 0.0116(8)
F32 0.0309(9) 0.0334(9) 0.0295(9) 0.0153(8) -0.0071(7) 0.0039(7)

loop_
_atom_type_symbol
_atom_type_description
_atom_type_scat_dispersion_real
_atom_type_scat_dispersion_imag
_atom_type_scat_source
C C 0.0033 0.0016 'International Tables Vol C Tables 4.2.6.8 and 6.1.1.4'
H H 0.0000 0.0000 'International Tables Vol C Tables 4.2.6.8 and 6.1.1.4'
F F 0.0171 0.0103 'International Tables Vol C Tables 4.2.6.8 and 6.1.1.4'
Gd Gd -0.1653 3.9035 'International Tables Vol C Tables 4.2.6.8 and 6.1.1.4'
N N 0.0061 0.0033 'International Tables Vol C Tables 4.2.6.8 and 6.1.1.4'
O O 0.0106 0.0060 'International Tables Vol C Tables 4.2.6.8 and 6.1.1.4'
S S 0.1246 0.1234 'International Tables Vol C Tables 4.2.6.8 and 6.1.1.4'

loop_
_geom_angle_atom_site_label_1
_geom_angle_atom_site_label_2
_geom_angle_atom_site_label_3
_geom_angle
_geom_angle_site_symmetry_1
_geom_angle_site_symmetry_3
O1 Gd1 O1 75.33(7) 5_566 4_664
O1 Gd1 O1 75.33(7) 5_566 .
O1 Gd1 O1 75.33(7) 4_664 .
O1 Gd1 O7 142.48(6) 5_566 5_566
O1 Gd1 O7 142.48(6) . .
O1 Gd1 O7 91.54(6) . 5_566
O1 Gd1 O7 135.81(6) 4_664 5_566
O1 Gd1 O7 91.54(6) 5_566 4_664
O1 Gd1 O7 91.54(6) 4_664 .
O1 Gd1 O7 142.48(6) 4_664 4_664
O1 Gd1 O7 135.81(6) . 4_664
O1 Gd1 O7 135.81(6) 5_566 .
O1 Gd1 O11 66.90(6) 5_566 .
O1 Gd1 O11 66.90(6) 4_664 5_566
O1 Gd1 O11 72.29(6) 5_566 4_664
O1 Gd1 O11 72.29(6) 4_664 .
O1 Gd1 O11 72.29(6) . 5_566
O1 Gd1 O11 135.01(6) . .
O1 Gd1 O11 66.90(6) . 4_664
O1 Gd1 O11 135.01(6) 5_566 5_566
O1 Gd1 O11 135.01(6) 4_664 4_664
O7 Gd1 O7 73.50(7) 4_664 5_566
O7 Gd1 O7 73.49(7) 4_664 .
O7 Gd1 O7 73.49(7) 5_566 .
O7 Gd1 O11 68.92(6) . .
O7 Gd1 O11 133.40(6) . 4_664
O7 Gd1 O11 68.92(6) 4_664 4_664
O7 Gd1 O11 133.40(6) 5_566 .
O7 Gd1 O11 133.40(6) 4_664 5_566
O7 Gd1 O11 70.23(6) 5_566 4_664
O7 Gd1 O11 68.92(6) 5_566 5_566
O7 Gd1 O11 70.23(6) . 5_566
O7 Gd1 O11 70.23(6) 4_664 .
O11 Gd1 O11 119.998(1) . 4_664
O11 Gd1 O11 119.997(1) . 5_566
O11 Gd1 O11 119.997(1) 5_566 4_664
F3 C2 F5 109.4(3) . .
F3 C2 S6 108.3(2) . .
F4 C2 F3 109.6(3) . .
F4 C2 F5 109.5(3) . .
F4 C2 S6 110.1(2) . .
F5 C2 S6 109.9(2) . .
O7 S6 C2 104.05(14) . .
O7 S6 N9 114.10(14) . .
O8 S6 C2 104.31(15) . .
O8 S6 O7 117.26(14) . .
O8 S6 N9 113.1(2) . .
N9 S6 C2 101.7(2) . .
S6 O7 Gd1 139.91(11) . .
S6 N9 S10 127.35(19) . .
N9 S10 C13 101.4(2) . .
O11 S10 N9 113.91(15) . .
O11 S10 C13 104.30(15) . .
O12 S10 N9 112.8(2) . .
O12 S10 O11 117.11(14) . .
O12 S10 C13 105.08(17) . .
S10 O11 Gd1 141.96(12) . .
F14 C13 S10 110.3(3) . .
F14 C13 F15 108.9(4) . .
F14 C13 F16 109.9(3) . .
F15 C13 S10 107.9(2) . .
F16 C13 S10 109.8(3) . .
F16 C13 F15 110.0(3) . .
O17 Gd2 O17 75.84(7) . 7_564
O17 Gd2 O17 75.84(7) . 6_655
O17 Gd2 O17 75.84(7) 6_655 7_564
O17 Gd2 O23 144.21(6) . 6_655
O17 Gd2 O23 133.17(6) 6_655 6_655
O17 Gd2 O23 144.21(6) 7_564 .
O17 Gd2 O23 90.40(6) 7_564 6_655
O17 Gd2 O23 90.40(6) . 7_564
O17 Gd2 O23 90.40(6) 6_655 .
O17 Gd2 O23 144.21(6) 6_655 7_564
O17 Gd2 O23 133.17(6) 7_564 7_564
O17 Gd2 O23 133.17(6) . .
O17 Gd2 O27 135.92(6) 6_655 7_564
O17 Gd2 O27 74.49(7) 7_564 6_655
O17 Gd2 O27 74.49(7) 6_655 .
O17 Gd2 O27 65.80(6) 7_564 7_564
O17 Gd2 O27 65.80(6) . .
O17 Gd2 O27 135.92(6) . 6_655
O17 Gd2 O27 74.49(7) . 7_564
O17 Gd2 O27 65.80(6) 6_655 6_655
O17 Gd2 O27 135.92(6) 7_564 .
O23 Gd2 O23 75.07(7) 6_655 .
O23 Gd2 O23 75.07(7) 7_564 6_655
O23 Gd2 O23 75.06(7) 7_564 .
O23 Gd2 O27 67.40(6) 6_655 6_655
O23 Gd2 O27 69.74(6) 6_655 7_564
O23 Gd2 O27 133.56(6) 6_655 .
O23 Gd2 O27 69.74(6) . 6_655
O23 Gd2 O27 69.74(6) 7_564 .
O23 Gd2 O27 67.40(6) . .
O23 Gd2 O27 133.56(6) 7_564 6_655
O23 Gd2 O27 133.56(6) . 7_564
O23 Gd2 O27 67.40(6) 7_564 7_564
O27 Gd2 O27 119.962(3) 7_564 .
O27 Gd2 O27 119.962(3) 7_564 6_655
O27 Gd2 O27 119.963(3) 6_655 .
F19 C18 S22 109.09(18) . .
F20 C18 F19 108.8(2) . .
F20 C18 F21 109.7(2) . .
F20 C18 S22 110.2(2) . .
F21 C18 F19 108.9(2) . .
F21 C18 S22 110.1(2) . .
O23 S22 C18 104.05(12) . .
O23 S22 N25 114.67(11) . .
O24 S22 C18 105.23(12) . .
O24 S22 O23 116.75(11) . .
O24 S22 N25 110.81(11) . .
N25 S22 C18 103.70(13) . .
S22 O23 Gd2 147.28(11) . .
S22 N25 S26 124.57(14) . .
N25 S26 C29 100.60(12) . .
O27 S26 N25 114.48(11) . .
O27 S26 C29 104.84(12) . .
O28 S26 N25 113.09(12) . .
O28 S26 O27 117.03(12) . .
O28 S26 C29 104.34(12) . .
S26 O27 Gd2 145.40(11) . .
F30 C29 S26 110.97(19) . .
F30 C29 F31 109.6(2) . .
F31 C29 S26 107.73(19) . .
F32 C29 S26 110.57(19) . .
F32 C29 F30 109.0(2) . .
F32 C29 F31 108.9(2) . .

loop_
_geom_bond_atom_site_label_1
_geom_bond_atom_site_label_2
_geom_bond_distance
_geom_bond_site_symmetry_2
Gd1 O1 2.3637(18) 5_566
Gd1 O1 2.3637(18) 4_664
Gd1 O1 2.3637(18) .
Gd1 O7 2.4404(17) 4_664
Gd1 O7 2.4405(17) .
Gd1 O7 2.4404(17) 5_566
Gd1 O11 2.4697(18) .
Gd1 O11 2.4697(17) 4_664
Gd1 O11 2.4697(18) 5_566
C2 F3 1.315(4) .
C2 F4 1.305(4) .
C2 F5 1.329(4) .
C2 S6 1.815(3) .
S6 O7 1.4482(18) .
S6 O8 1.411(2) .
S6 N9 1.538(3) .
N9 S10 1.544(3) .
S10 O11 1.4343(19) .
S10 O12 1.412(3) .
S10 C13 1.836(4) .
C13 F14 1.307(5) .
C13 F15 1.317(4) .
C13 F16 1.314(4) .
Gd2 O17 2.3654(17) .
Gd2 O17 2.3654(17) 6_655
Gd2 O17 2.3654(17) 7_564
Gd2 O23 2.4272(17) 6_655
Gd2 O23 2.4272(17) 7_564
Gd2 O23 2.4273(17) .
Gd2 O27 2.4924(17) 6_655
Gd2 O27 2.4924(17) 7_564
Gd2 O27 2.4924(17) .
C18 F19 1.332(3) .
C18 F20 1.313(3) .
C18 F21 1.315(3) .
C18 S22 1.834(3) .
S22 O23 1.4473(18) .
S22 O24 1.4268(18) .
S22 N25 1.560(2) .
N25 S26 1.565(2) .
S26 O27 1.4417(17) .
S26 O28 1.4257(19) .
S26 C29 1.835(3) .
C29 F30 1.317(3) .
C29 F31 1.318(3) .
C29 F32 1.315(3) .

loop_
_geom_hbond_atom_site_label_D
_geom_hbond_atom_site_label_H
_geom_hbond_atom_site_label_A
_geom_hbond_distance_DH
_geom_hbond_distance_HA
_geom_hbond_distance_DA
_geom_hbond_angle_DHA
_geom_hbond_site_symmetry_A
O1 H1A O28 0.846(10) 1.947(11) 2.791(3) 177(3) 8_655
O1 H1B O24 0.834(10) 2.003(14) 2.818(3) 165(4) 4_664
O17 H17A O8 0.833(10) 1.928(11) 2.755(3) 173(3) 8_645
O17 H17B O12 0.832(10) 1.982(13) 2.801(3) 168(4) 12_645
